data_1550600
loop_
_publ_author_name
'Sharma, Mahendra Kumar'
'Sinhababu, Soumen'
'Mahawar, Pritam'
'Mukherjee, Goutam'
'Pandey, Bhawana'
'Rajaraman, Gopalan'
'Selvarajan, Nagendran'

_publ_section_title
;
 Donor-Acceptor-Stabilized Germanium Analogues of Acid Chloride, Ester,
 and Acyl Pyrrole Compounds: Synthesis and Reactivity
;
_journal_name_full 'Chemical Science'
_journal_paper_doi 10.1039/C8SC05380D
_journal_year 2019
_chemical_formula_moiety 'C30 H46 Cl2 Ge2 N4 O2'
_chemical_formula_sum 'C30 H46 Cl2 Ge2 N4 O2'
_chemical_formula_weight 710.83
_chemical_name_systematic
; 
 ? 
;
_space_group_IT_number 2
_symmetry_cell_setting triclinic
_symmetry_space_group_name_Hall '-P 1'
_symmetry_space_group_name_H-M 'P -1'
_atom_sites_solution_hydrogens geom
_atom_sites_solution_primary direct
_atom_sites_solution_secondary difmap
_audit_creation_method SHELXL-97
_audit_update_record
;
2018-06-22 deposited with the CCDC.    2019-02-18 downloaded from the CCDC.
;
_cell_angle_alpha 105.331(3)
_cell_angle_beta 105.474(3)
_cell_angle_gamma 104.265(3)
_cell_formula_units_Z 1
_cell_length_a 8.2234(14)
_cell_length_b 10.4654(17)
_cell_length_c 11.0901(19)
_cell_measurement_reflns_used 2003
_cell_measurement_temperature 293(2)
_cell_measurement_theta_max 24.99
_cell_measurement_theta_min 2.15
_cell_volume 833.9(2)
_computing_cell_refinement 'Bruker SMART'
_computing_data_collection 'Bruker SMART'
_computing_data_reduction 'Bruker SAINT'
_computing_molecular_graphics 'Bruker SHELXTL'
_computing_publication_material 'Bruker SHELXTL'
_computing_structure_refinement 'SHELXL-97 (Sheldrick, 1997)'
_computing_structure_solution 'SHELXS-97 (Sheldrick, 1990)'
_diffrn_ambient_temperature 293(2)
_diffrn_measured_fraction_theta_full 0.983
_diffrn_measured_fraction_theta_max 0.983
_diffrn_measurement_device_type 'CCD area detector'
_diffrn_measurement_method 'phi and omega scans'
_diffrn_radiation_monochromator graphite
_diffrn_radiation_source 'fine-focus sealed tube'
_diffrn_radiation_type MoK\a
_diffrn_radiation_wavelength 0.71073
_diffrn_reflns_av_R_equivalents 0.0208
_diffrn_reflns_av_sigmaI/netI 0.0415
_diffrn_reflns_limit_h_max 9
_diffrn_reflns_limit_h_min -9
_diffrn_reflns_limit_k_max 10
_diffrn_reflns_limit_k_min -12
_diffrn_reflns_limit_l_max 11
_diffrn_reflns_limit_l_min -13
_diffrn_reflns_number 4407
_diffrn_reflns_theta_full 25.00
_diffrn_reflns_theta_max 25.00
_diffrn_reflns_theta_min 2.15
_exptl_absorpt_coefficient_mu 1.995
_exptl_absorpt_correction_T_max 0.469
_exptl_absorpt_correction_T_min 0.449
_exptl_absorpt_correction_type multi-scan
_exptl_absorpt_process_details '(SADABS; Bruker, 2000)'
_exptl_crystal_colour yellow
_exptl_crystal_density_diffrn 1.416
_exptl_crystal_density_method 'not measured'
_exptl_crystal_description block
_exptl_crystal_F_000 368.0
_exptl_crystal_size_max 0.421
_exptl_crystal_size_mid 0.413
_exptl_crystal_size_min 0.380
_refine_diff_density_max 0.300
_refine_diff_density_min -0.415
_refine_diff_density_rms 0.060
_refine_ls_extinction_method none
_refine_ls_goodness_of_fit_ref 1.049
_refine_ls_hydrogen_treatment mixed
_refine_ls_matrix_type full
_refine_ls_number_parameters 185
_refine_ls_number_reflns 2892
_refine_ls_number_restraints 0
_refine_ls_restrained_S_all 1.049
_refine_ls_R_factor_all 0.0360
_refine_ls_R_factor_gt 0.0316
_refine_ls_shift/su_max 0.001
_refine_ls_shift/su_mean 0.000
_refine_ls_structure_factor_coef Fsqd
_refine_ls_weighting_details 'calc w=1/[\s^2^(Fo^2^)+(0.0412P)^2^+0.0205P] where P=(Fo^2^+2Fc^2^)/3'
_refine_ls_weighting_scheme calc
_refine_ls_wR_factor_gt 0.0776
_refine_ls_wR_factor_ref 0.0798
_reflns_number_gt 2617
_reflns_number_total 2943
_reflns_threshold_expression >2sigma(I)
_cod_data_source_file c8sc05380d2.cif
_cod_data_source_block Compound_6__sharma2m
_cod_database_code 1550600

loop_
_symmetry_equiv_pos_as_xyz
'x, y, z'
'-x, -y, -z'

loop_
_atom_site_label
_atom_site_type_symbol
_atom_site_fract_x
_atom_site_fract_y
_atom_site_fract_z
_atom_site_U_iso_or_equiv
_atom_site_adp_type
_atom_site_occupancy
_atom_site_symmetry_multiplicity
_atom_site_calc_flag
_atom_site_refinement_flags
Ge1 Ge 0.60976(3) -0.02719(3) 0.59693(3) 0.03456(11) Uani 1 1 d .
Cl1 Cl 0.45602(10) -0.20966(8) 0.63120(8) 0.0578(2) Uani 1 1 d .
O1 O 0.4445(3) 0.0614(2) 0.57854(18) 0.0522(5) Uani 1 1 d .
N1 N 0.7559(3) 0.1025(2) 0.7735(2) 0.0365(5) Uani 1 1 d .
N2 N 0.8306(3) -0.0695(2) 0.6104(2) 0.0386(5) Uani 1 1 d .
C7 C 0.9617(3) -0.0069(3) 0.7296(3) 0.0370(6) Uani 1 1 d .
C1 C 0.9162(3) 0.0913(3) 0.8273(3) 0.0362(6) Uani 1 1 d .
C8 C 0.6851(3) 0.1936(3) 0.8544(3) 0.0406(6) Uani 1 1 d .
H8A H 0.6969 0.1740 0.9364 0.049 Uiso 1 1 calc R
H8B H 0.5581 0.1687 0.8059 0.049 Uiso 1 1 calc R
C2 C 1.0220(4) 0.1635(3) 0.9613(3) 0.0446(6) Uani 1 1 d .
H2 H 0.9696 0.2165 1.0097 0.054 Uiso 1 1 calc R
C9 C 0.8477(4) -0.1648(3) 0.4942(3) 0.0471(7) Uani 1 1 d .
H9A H 0.9741 -0.1428 0.5067 0.056 Uiso 1 1 calc R
H9B H 0.7904 -0.1463 0.4152 0.056 Uiso 1 1 calc R
C6 C 1.1266(4) -0.0295(3) 0.7570(3) 0.0483(7) Uani 1 1 d .
H6 H 1.1381 -0.0895 0.6837 0.058 Uiso 1 1 calc R
C10 C 0.7757(4) 0.3518(3) 0.8908(3) 0.0481(7) Uani 1 1 d .
H10 H 0.9036 0.3771 0.9412 0.058 Uiso 1 1 calc R
C3 C 1.1915(4) 0.1715(3) 1.0368(3) 0.0512(7) Uani 1 1 d .
H3 H 1.2329 0.2273 1.1267 0.061 Uiso 1 1 calc R
C4 C 1.3060(4) 0.1091(3) 0.9979(3) 0.0567(8) Uani 1 1 d .
H4 H 1.4161 0.1289 1.0631 0.068 Uiso 1 1 calc R
C5 C 1.2744(4) 0.0204(3) 0.8721(3) 0.0543(8) Uani 1 1 d .
H5 H 1.3683 -0.0112 0.8633 0.065 Uiso 1 1 calc R
C11 C 0.7676(5) -0.3200(3) 0.4689(3) 0.0653(9) Uani 1 1 d .
H11 H 0.6400 -0.3404 0.4561 0.078 Uiso 1 1 calc R
C12 C 0.7578(6) 0.3928(4) 0.7686(4) 0.0780(11) Uani 1 1 d .
H12A H 0.6330 0.3652 0.7160 0.117 Uiso 1 1 calc R
H12B H 0.8164 0.3464 0.7162 0.117 Uiso 1 1 calc R
H12C H 0.8126 0.4931 0.7957 0.117 Uiso 1 1 calc R
C13 C 0.6946(6) 0.4280(4) 0.9807(4) 0.0909(13) Uani 1 1 d .
H13A H 0.7504 0.5278 1.0060 0.136 Uiso 1 1 calc R
H13B H 0.7136 0.4030 1.0594 0.136 Uiso 1 1 calc R
H13C H 0.5681 0.4016 0.9340 0.136 Uiso 1 1 calc R
C15 C 0.7792(7) -0.4049(4) 0.3390(4) 0.0983(14) Uani 1 1 d .
H15A H 0.7277 -0.3734 0.2689 0.147 Uiso 1 1 calc R
H15B H 0.7145 -0.5030 0.3160 0.147 Uiso 1 1 calc R
H15C H 0.9027 -0.3919 0.3501 0.147 Uiso 1 1 calc R
C14 C 0.8481(7) -0.3659(4) 0.5795(4) 0.0998(15) Uani 1 1 d .
H14A H 0.9704 -0.3562 0.5886 0.150 Uiso 1 1 calc R
H14B H 0.7813 -0.4627 0.5599 0.150 Uiso 1 1 calc R
H14C H 0.8448 -0.3085 0.6615 0.150 Uiso 1 1 calc R

loop_
_atom_site_aniso_label
_atom_site_aniso_U_11
_atom_site_aniso_U_22
_atom_site_aniso_U_33
_atom_site_aniso_U_23
_atom_site_aniso_U_13
_atom_site_aniso_U_12
Ge1 0.03599(17) 0.03516(18) 0.03035(17) 0.00824(12) 0.00925(12) 0.01484(12)
Cl1 0.0565(5) 0.0510(5) 0.0574(5) 0.0228(4) 0.0156(4) 0.0053(4)
O1 0.0623(12) 0.0732(14) 0.0287(10) 0.0112(9) 0.0132(9) 0.0463(11)
N1 0.0367(11) 0.0336(12) 0.0333(12) 0.0042(9) 0.0090(9) 0.0142(9)
N2 0.0402(12) 0.0439(13) 0.0335(12) 0.0107(10) 0.0128(10) 0.0210(10)
C7 0.0392(14) 0.0367(14) 0.0387(15) 0.0169(12) 0.0147(12) 0.0141(12)
C1 0.0340(13) 0.0348(14) 0.0384(15) 0.0141(11) 0.0112(11) 0.0101(11)
C8 0.0374(14) 0.0445(16) 0.0360(15) 0.0076(12) 0.0131(12) 0.0143(12)
C2 0.0436(15) 0.0430(16) 0.0415(16) 0.0114(12) 0.0094(12) 0.0152(13)
C9 0.0571(17) 0.0570(18) 0.0368(16) 0.0144(13) 0.0208(13) 0.0334(15)
C6 0.0439(15) 0.0549(18) 0.0513(18) 0.0193(14) 0.0173(14) 0.0245(14)
C10 0.0486(16) 0.0389(16) 0.0463(17) 0.0056(13) 0.0108(13) 0.0141(13)
C3 0.0479(17) 0.0526(18) 0.0420(17) 0.0166(14) 0.0028(13) 0.0130(14)
C4 0.0385(16) 0.064(2) 0.059(2) 0.0256(17) 0.0019(14) 0.0140(15)
C5 0.0381(15) 0.065(2) 0.069(2) 0.0318(18) 0.0187(15) 0.0252(15)
C11 0.082(2) 0.056(2) 0.057(2) 0.0060(16) 0.0328(18) 0.0305(18)
C12 0.106(3) 0.052(2) 0.073(3) 0.0231(18) 0.032(2) 0.019(2)
C13 0.125(4) 0.055(2) 0.093(3) 0.000(2) 0.059(3) 0.037(2)
C15 0.141(4) 0.085(3) 0.070(3) 0.004(2) 0.049(3) 0.054(3)
C14 0.169(4) 0.058(2) 0.080(3) 0.029(2) 0.046(3) 0.044(3)

loop_
_atom_type_symbol
_atom_type_description
_atom_type_scat_dispersion_real
_atom_type_scat_dispersion_imag
_atom_type_scat_source
C C 0.0033 0.0016 'International Tables Vol C Tables 4.2.6.8 and 6.1.1.4'
H H 0.0000 0.0000 'International Tables Vol C Tables 4.2.6.8 and 6.1.1.4'
N N 0.0061 0.0033 'International Tables Vol C Tables 4.2.6.8 and 6.1.1.4'
O O 0.0106 0.0060 'International Tables Vol C Tables 4.2.6.8 and 6.1.1.4'
Cl Cl 0.1484 0.1585 'International Tables Vol C Tables 4.2.6.8 and 6.1.1.4'
Ge Ge 0.1547 1.8001 'International Tables Vol C Tables 4.2.6.8 and 6.1.1.4'

loop_
_geom_angle_atom_site_label_1
_geom_angle_atom_site_label_2
_geom_angle_atom_site_label_3
_geom_angle
_geom_angle_site_symmetry_1
_geom_angle_site_symmetry_3
O1 Ge1 O1 83.27(8) 2_656 .
O1 Ge1 N1 145.99(10) 2_656 .
O1 Ge1 N1 93.71(8) . .
O1 Ge1 N2 91.39(8) 2_656 .
O1 Ge1 N2 162.00(10) . .
N1 Ge1 N2 81.12(9) . .
O1 Ge1 Cl1 110.38(8) 2_656 .
O1 Ge1 Cl1 98.72(7) . .
N1 Ge1 Cl1 103.58(7) . .
N2 Ge1 Cl1 99.26(7) . .
O1 Ge1 Ge1 42.08(6) 2_656 2_656
O1 Ge1 Ge1 41.18(6) . 2_656
N1 Ge1 Ge1 126.39(6) . 2_656
N2 Ge1 Ge1 131.14(7) . 2_656
Cl1 Ge1 Ge1 109.46(3) . 2_656
Ge1 O1 Ge1 96.73(8) 2_656 .
C1 N1 C8 121.1(2) . .
C1 N1 Ge1 116.70(17) . .
C8 N1 Ge1 121.48(16) . .
C7 N2 C9 123.2(2) . .
C7 N2 Ge1 115.90(17) . .
C9 N2 Ge1 120.94(17) . .
N2 C7 C6 123.0(2) . .
N2 C7 C1 112.8(2) . .
C6 C7 C1 124.1(2) . .
N1 C1 C2 122.1(2) . .
N1 C1 C7 112.6(2) . .
C2 C1 C7 125.3(2) . .
N1 C8 C10 115.4(2) . .
N1 C8 H8A 108.4 . .
C10 C8 H8A 108.4 . .
N1 C8 H8B 108.4 . .
C10 C8 H8B 108.4 . .
H8A C8 H8B 107.5 . .
C1 C2 C3 132.1(3) . .
C1 C2 H2 113.9 . .
C3 C2 H2 113.9 . .
N2 C9 C11 115.0(2) . .
N2 C9 H9A 108.5 . .
C11 C9 H9A 108.5 . .
N2 C9 H9B 108.5 . .
C11 C9 H9B 108.5 . .
H9A C9 H9B 107.5 . .
C5 C6 C7 131.9(3) . .
C5 C6 H6 114.0 . .
C7 C6 H6 114.0 . .
C13 C10 C12 111.7(3) . .
C13 C10 C8 107.8(3) . .
C12 C10 C8 112.1(3) . .
C13 C10 H10 108.4 . .
C12 C10 H10 108.4 . .
C8 C10 H10 108.4 . .
C4 C3 C2 129.3(3) . .
C4 C3 H3 115.3 . .
C2 C3 H3 115.3 . .
C3 C4 C5 126.4(3) . .
C3 C4 H4 116.8 . .
C5 C4 H4 116.8 . .
C4 C5 C6 130.5(3) . .
C4 C5 H5 114.7 . .
C6 C5 H5 114.7 . .
C14 C11 C9 114.8(3) . .
C14 C11 C15 110.5(3) . .
C9 C11 C15 109.0(3) . .
C14 C11 H11 107.4 . .
C9 C11 H11 107.4 . .
C15 C11 H11 107.4 . .
C10 C12 H12A 109.5 . .
C10 C12 H12B 109.5 . .
H12A C12 H12B 109.5 . .
C10 C12 H12C 109.5 . .
H12A C12 H12C 109.5 . .
H12B C12 H12C 109.5 . .
C10 C13 H13A 109.5 . .
C10 C13 H13B 109.5 . .
H13A C13 H13B 109.5 . .
C10 C13 H13C 109.5 . .
H13A C13 H13C 109.5 . .
H13B C13 H13C 109.5 . .
C11 C15 H15A 109.5 . .
C11 C15 H15B 109.5 . .
H15A C15 H15B 109.5 . .
C11 C15 H15C 109.5 . .
H15A C15 H15C 109.5 . .
H15B C15 H15C 109.5 . .
C11 C14 H14A 109.5 . .
C11 C14 H14B 109.5 . .
H14A C14 H14B 109.5 . .
C11 C14 H14C 109.5 . .
H14A C14 H14C 109.5 . .
H14B C14 H14C 109.5 . .

loop_
_geom_bond_atom_site_label_1
_geom_bond_atom_site_label_2
_geom_bond_distance
_geom_bond_site_symmetry_2
Ge1 O1 1.7899(19) 2_656
Ge1 O1 1.8218(18) .
Ge1 N1 1.912(2) .
Ge1 N2 1.950(2) .
Ge1 Cl1 2.2000(8) .
Ge1 Ge1 2.6995(6) 2_656
O1 Ge1 1.7899(19) 2_656
N1 C1 1.342(3) .
N1 C8 1.467(3) .
N2 C7 1.331(3) .
N2 C9 1.470(3) .
C7 C6 1.402(4) .
C7 C1 1.479(4) .
C1 C2 1.389(4) .
C8 C10 1.529(4) .
C8 H8A 0.9700 .
C8 H8B 0.9700 .
C2 C3 1.390(4) .
C2 H2 0.9300 .
C9 C11 1.512(4) .
C9 H9A 0.9700 .
C9 H9B 0.9700 .
C6 C5 1.373(4) .
C6 H6 0.9300 .
C10 C13 1.506(4) .
C10 C12 1.509(4) .
C10 H10 0.9800 .
C3 C4 1.367(4) .
C3 H3 0.9300 .
C4 C5 1.370(4) .
C4 H4 0.9300 .
C5 H5 0.9300 .
C11 C14 1.487(5) .
C11 C15 1.520(5) .
C11 H11 0.9800 .
C12 H12A 0.9600 .
C12 H12B 0.9600 .
C12 H12C 0.9600 .
C13 H13A 0.9600 .
C13 H13B 0.9600 .
C13 H13C 0.9600 .
C15 H15A 0.9600 .
C15 H15B 0.9600 .
C15 H15C 0.9600 .
C14 H14A 0.9600 .
C14 H14B 0.9600 .
C14 H14C 0.9600 .

loop_
_geom_torsion_atom_site_label_1
_geom_torsion_atom_site_label_2
_geom_torsion_atom_site_label_3
_geom_torsion_atom_site_label_4
_geom_torsion
_geom_torsion_site_symmetry_1
_geom_torsion_site_symmetry_4
O1 Ge1 O1 Ge1 0.0 2_656 2_656
N1 Ge1 O1 Ge1 145.97(10) . 2_656
N2 Ge1 O1 Ge1 73.5(3) . 2_656
Cl1 Ge1 O1 Ge1 -109.67(8) . 2_656
O1 Ge1 N1 C1 -88.0(2) 2_656 .
O1 Ge1 N1 C1 -171.45(19) . .
N2 Ge1 N1 C1 -8.81(18) . .
Cl1 Ge1 N1 C1 88.65(18) . .
Ge1 Ge1 N1 C1 -144.21(15) 2_656 .
O1 Ge1 N1 C8 101.8(2) 2_656 .
O1 Ge1 N1 C8 18.4(2) . .
N2 Ge1 N1 C8 -179.0(2) . .
Cl1 Ge1 N1 C8 -81.53(19) . .
Ge1 Ge1 N1 C8 45.6(2) 2_656 .
O1 Ge1 N2 C7 153.41(19) 2_656 .
O1 Ge1 N2 C7 81.2(3) . .
N1 Ge1 N2 C7 6.75(18) . .
Cl1 Ge1 N2 C7 -95.68(18) . .
Ge1 Ge1 N2 C7 138.12(16) 2_656 .
O1 Ge1 N2 C9 -26.3(2) 2_656 .
O1 Ge1 N2 C9 -98.6(3) . .
N1 Ge1 N2 C9 -173.0(2) . .
Cl1 Ge1 N2 C9 84.57(19) . .
Ge1 Ge1 N2 C9 -41.6(2) 2_656 .
C9 N2 C7 C6 -2.3(4) . .
Ge1 N2 C7 C6 178.0(2) . .
C9 N2 C7 C1 176.0(2) . .
Ge1 N2 C7 C1 -3.7(3) . .
C8 N1 C1 C2 0.6(4) . .
Ge1 N1 C1 C2 -169.6(2) . .
C8 N1 C1 C7 179.3(2) . .
Ge1 N1 C1 C7 9.1(3) . .
N2 C7 C1 N1 -3.3(3) . .
C6 C7 C1 N1 175.0(2) . .
N2 C7 C1 C2 175.4(2) . .
C6 C7 C1 C2 -6.3(4) . .
C1 N1 C8 C10 73.3(3) . .
Ge1 N1 C8 C10 -116.9(2) . .
N1 C1 C2 C3 -177.8(3) . .
C7 C1 C2 C3 3.7(5) . .
C7 N2 C9 C11 98.1(3) . .
Ge1 N2 C9 C11 -82.2(3) . .
N2 C7 C6 C5 -177.7(3) . .
C1 C7 C6 C5 4.2(5) . .
N1 C8 C10 C13 -176.3(3) . .
N1 C8 C10 C12 60.3(3) . .
C1 C2 C3 C4 0.9(5) . .
C2 C3 C4 C5 -1.4(5) . .
C3 C4 C5 C6 -0.9(6) . .
C7 C6 C5 C4 0.2(6) . .
N2 C9 C11 C14 -60.8(4) . .
N2 C9 C11 C15 174.6(3) . .
